data_8100481
loop_
_publ_author_name
'Paulus, E. F.'
'V\'ertesy, L.'

_publ_section_title
;
Crystal structure of the antibiotic SY-1 (20-deoxy-salinomycin): sodium 
2-(6-[2-(5-ethyl-5-hydroxy-6-methyl-tetrahydro-pyran-2-yl)-2,10,12-
trimethyl-1,6,8-trioxa-dispiro[4.1.5.3]pentadec- 13-en-9-yl]-2-hydroxy-
1,3-dimethyl-4-oxo-heptyl-5-methyl-tetrahydro-pyran-2-yl)-butyrate 
--- methanol solvate (1:0.69),C~42~H~69~NaO~10~ &#x00B7; 0.69CH~3~OH
;
_journal_issue 4
_journal_name_full 'Zeitschrift f\"ur Kristallographie - New Crystal Structures'
_journal_page_first 575
_journal_page_last 577
_journal_volume 218
_journal_year 2003
_chemical_formula_moiety 'C42 H69 Na O10 0.69 C H3 OH'
_chemical_formula_sum 'C43 H73 Na O11'
_chemical_formula_weight 789.00
_chemical_name_common 'SY-1, 20-deoxy-salinomycin'
_space_group_IT_number 19
_symmetry_cell_setting orthorhombic
_symmetry_space_group_name_Hall 'P 2ac 2ab'
_symmetry_space_group_name_H-M 'P 21 21 21'
_cell_angle_alpha 90.00
_cell_angle_beta 90.00
_cell_angle_gamma 90.00
_cell_formula_units_Z 4
_cell_length_a 11.295(1)
_cell_length_b 18.628(1)
_cell_length_c 21.823(1)
_cell_measurement_temperature 293(2)
_cell_volume 4591.5(1)
_diffrn_ambient_temperature 293(2)
_exptl_crystal_density_diffrn 1.141
_cod_database_code 8100481

loop_
_symmetry_equiv_pos_as_xyz
'x, y, z'
'-x+1/2, -y, z+1/2'
'-x, y+1/2, -z+1/2'
'x+1/2, -y+1/2, -z'

loop_
_atom_site_label
_atom_site_type_symbol
_atom_site_fract_x
_atom_site_fract_y
_atom_site_fract_z
_atom_site_U_iso_or_equiv
_atom_site_adp_type
_atom_site_occupancy
_atom_site_symmetry_multiplicity
_atom_site_Wyckoff_symbol
_atom_site_calc_flag
_atom_site_refinement_flags
_atom_site_disorder_assembly
_atom_site_disorder_group
C01 C 0.24467(19) 0.67335(11) 0.16388(9) 0.0473(5) Uani 1 4 a d . . .
C02 C 0.2715(2) 0.74429(11) 0.19762(10) 0.0502(5) Uani 1 4 a d . . .
C03 C 0.2777(2) 0.80627(11) 0.15088(9) 0.0482(5) Uani 1 4 a d . . .
C04 C 0.3326(3) 0.87592(13) 0.17639(14) 0.0656(6) Uani 1 4 a d . . .
C05 C 0.4680(2) 0.87194(14) 0.17881(12) 0.0680(7) Uani 1 4 a d . . .
C06 C 0.5203(2) 0.85024(13) 0.11699(11) 0.0595(6) Uani 1 4 a d . . .
C07 C 0.46406(16) 0.77765(11) 0.09859(10) 0.0448(5) Uani 1 4 a d . . .
C08 C 0.50186(18) 0.74586(11) 0.03663(10) 0.0472(5) Uani 1 4 a d . . .
C09 C 0.44540(18) 0.67070(10) 0.02914(9) 0.0441(4) Uani 1 4 a d . . .
C10 C 0.46371(18) 0.63463(11) -0.03351(9) 0.0468(5) Uani 1 4 a d . . .
C11 C 0.38531(19) 0.56803(11) -0.03791(9) 0.0484(5) Uani 1 4 a d . . .
C12 C 0.4346(2) 0.50382(12) -0.07403(10) 0.0567(6) Uani 1 4 a d . . .
C13 C 0.4988(2) 0.45610(11) -0.02602(10) 0.0550(5) Uani 1 4 a d . . .
C14 C 0.5861(3) 0.40033(14) -0.05199(13) 0.0710(7) Uani 1 4 a d . . .
C15 C 0.6367(3) 0.35930(16) 0.00304(15) 0.0765(8) Uani 1 4 a d . . .
C16 C 0.5415(3) 0.32650(14) 0.04394(14) 0.0750(7) Uani 1 4 a d . . .
C17 C 0.4485(2) 0.38319(12) 0.06363(11) 0.0596(6) Uani 1 4 a d . . .
C18 C 0.4891(3) 0.43610(14) 0.11071(11) 0.0647(6) Uani 1 4 a d . . .
C19 C 0.4397(3) 0.44240(16) 0.16559(13) 0.0754(8) Uani 1 4 a d . . .
C20 C 0.3354(3) 0.3974(2) 0.18388(14) 0.0864(9) Uani 1 4 a d . . .
C21 C 0.2698(3) 0.36892(13) 0.12861(11) 0.0686(7) Uani 1 4 a d . . .
C22 C 0.1799(4) 0.30855(18) 0.14165(19) 0.0896(10) Uani 1 4 a d . . .
C23 C 0.0881(3) 0.31630(14) 0.09173(17) 0.0832(8) Uani 1 4 a d . . .
C24 C 0.0889(2) 0.39750(12) 0.07598(11) 0.0616(6) Uani 1 4 a d . . .
C25 C -0.0155(2) 0.43870(13) 0.10520(12) 0.0661(6) Uani 1 4 a d . . .
C26 C -0.0288(3) 0.42990(17) 0.17468(15) 0.0834(8) Uani 1 4 a d . . .
C27 C -0.1269(3) 0.47740(18) 0.19879(18) 0.0895(9) Uani 1 4 a d . . .
C28 C -0.1087(2) 0.55612(16) 0.18075(13) 0.0775(7) Uani 1 4 a d . . .
C29 C -0.0917(2) 0.56156(14) 0.11037(12) 0.0662(6) Uani 1 4 a d . . .
C30 C 0.1748(3) 0.75910(16) 0.24578(14) 0.0793(9) Uani 1 4 a d . . .
C31 C 0.1654(4) 0.70183(18) 0.29513(14) 0.0875(9) Uani 1 4 a d . . .
C32 C 0.5049(4) 0.90888(15) 0.06891(16) 0.0805(8) Uani 1 4 a d . . .
C33 C 0.6369(2) 0.74471(18) 0.02846(17) 0.0695(7) Uani 1 4 a d . . .
C34 C 0.4365(2) 0.68276(14) -0.08943(11) 0.0585(6) Uani 1 4 a d . . .
C35 C 0.3405(3) 0.46451(16) -0.11221(13) 0.0755(8) Uani 1 4 a d . . .
C36 C 0.2997(4) 0.5086(2) -0.16716(15) 0.0912(10) Uani 1 4 a d . . .
C37 C 0.6846(4) 0.4337(2) -0.0907(2) 0.1044(11) Uani 1 4 a d . . .
C38 C 0.5957(5) 0.2876(3) 0.0990(2) 0.1125(13) Uani 1 4 a d . . .
C39 C 0.0941(3) 0.40873(16) 0.00660(13) 0.0710(7) Uani 1 4 a d . . .
C40 C -0.2118(3) 0.6022(2) 0.2050(2) 0.1091(12) Uani 1 4 a d . . .
H40A H -0.2839 0.5878 0.1842 0.164 Uiso 1 4 a calc R . .
H40B H -0.2222 0.5922 0.2483 0.164 Uiso 1 4 a calc R . .
C41 C -0.1955(5) 0.6800(2) 0.1970(2) 0.1309(15) Uani 1 4 a d . . .
H41A H -0.2543 0.7053 0.2202 0.196 Uiso 1 4 a calc R . .
H41B H -0.2034 0.6920 0.1544 0.196 Uiso 1 4 a calc R . .
H41C H -0.1181 0.6934 0.2110 0.196 Uiso 1 4 a calc R . .
C42 C -0.2039(3) 0.5489(2) 0.0716(2) 0.0946(10) Uani 1 4 a d . . .
H02 H 0.344(2) 0.7379(12) 0.2185(10) 0.052(6) Uiso 1 4 a d . . .
H03 H 0.194(2) 0.8131(11) 0.1367(9) 0.045(5) Uiso 1 4 a d . . .
H041 H 0.304(2) 0.8834(13) 0.2160(13) 0.065(7) Uiso 1 4 a d . . .
H042 H 0.311(2) 0.9172(16) 0.1520(12) 0.075(8) Uiso 1 4 a d . . .
H051 H 0.498(2) 0.9174(14) 0.1915(10) 0.064(6) Uiso 1 4 a d . . .
H052 H 0.494(2) 0.8336(14) 0.2131(12) 0.069(7) Uiso 1 4 a d . . .
H06 H 0.601(3) 0.8390(17) 0.1195(14) 0.091(9) Uiso 1 4 a d . . .
H07 H 0.4829(16) 0.7428(10) 0.1299(9) 0.033(4) Uiso 1 4 a d . . .
H08 H 0.4656(18) 0.7765(11) 0.0075(10) 0.044(5) Uiso 1 4 a d . . .
H09 H 0.3624(18) 0.6775(10) 0.0361(8) 0.036(5) Uiso 1 4 a d . . .
H10 H 0.545(2) 0.6210(12) -0.0337(10) 0.050(6) Uiso 1 4 a d . . .
H12 H 0.502(2) 0.5206(12) -0.1006(11) 0.062(6) Uiso 1 4 a d . . .
H13 H 0.5424(19) 0.4912(12) 0.0052(10) 0.058(6) Uiso 1 4 a d . . .
H14 H 0.539(2) 0.3682(13) -0.0736(11) 0.057(6) Uiso 1 4 a d . . .
H151 H 0.687(2) 0.3929(15) 0.0280(12) 0.074(8) Uiso 1 4 a d . . .
H152 H 0.689(3) 0.3236(17) -0.0131(14) 0.092(9) Uiso 1 4 a d . . .
H16 H 0.494(2) 0.2923(15) 0.0210(12) 0.073(7) Uiso 1 4 a d . . .
H18 H 0.544(2) 0.4699(14) 0.0974(12) 0.069(8) Uiso 1 4 a d . . .
H19 H 0.468(2) 0.4746(14) 0.1932(12) 0.065(7) Uiso 1 4 a d . . .
H201 H 0.287(2) 0.4228(15) 0.2075(13) 0.072(8) Uiso 1 4 a d . . .
H202 H 0.372(3) 0.3493(18) 0.2078(14) 0.100(9) Uiso 1 4 a d . . .
H221 H 0.151(3) 0.3183(15) 0.1823(15) 0.081(9) Uiso 1 4 a d . . .
H222 H 0.219(3) 0.268(2) 0.1426(15) 0.096(10) Uiso 1 4 a d . . .
H231 H 0.006(3) 0.3035(15) 0.1023(13) 0.085(8) Uiso 1 4 a d . . .
H232 H 0.121(3) 0.2857(17) 0.0526(15) 0.094(9) Uiso 1 4 a d . . .
H25 H -0.089(2) 0.4245(13) 0.0851(11) 0.070(7) Uiso 1 4 a d . . .
H261 H 0.057(3) 0.4412(17) 0.1927(14) 0.097(9) Uiso 1 4 a d . . .
H262 H -0.037(3) 0.380(2) 0.1852(17) 0.118(12) Uiso 1 4 a d . . .
H271 H -0.200(3) 0.4598(18) 0.1858(16) 0.104(11) Uiso 1 4 a d . . .
H272 H -0.134(3) 0.4757(17) 0.2421(16) 0.097(10) Uiso 1 4 a d . . .
H29 H -0.055(2) 0.6114(13) 0.0991(11) 0.058(6) Uiso 1 4 a d . . .
H301 H 0.193(3) 0.8029(18) 0.2614(14) 0.088(9) Uiso 1 4 a d . . .
H302 H 0.089(3) 0.7668(19) 0.2213(16) 0.110(11) Uiso 1 4 a d . . .
H311 H 0.105(3) 0.7145(18) 0.3253(17) 0.105(10) Uiso 1 4 a d . . .
H312 H 0.143(3) 0.6511(18) 0.2727(15) 0.095(9) Uiso 1 4 a d . . .
H313 H 0.240(5) 0.694(2) 0.318(2) 0.148(17) Uiso 1 4 a d . . .
H321 H 0.543(3) 0.8988(18) 0.0276(16) 0.102(10) Uiso 1 4 a d . . .
H322 H 0.537(3) 0.9582(19) 0.0854(16) 0.105(10) Uiso 1 4 a d . . .
H323 H 0.429(3) 0.9183(18) 0.0561(15) 0.097(11) Uiso 1 4 a d . . .
H331 H 0.676(3) 0.7195(18) 0.0585(16) 0.095(11) Uiso 1 4 a d . . .
H332 H 0.673(3) 0.7960(18) 0.0332(14) 0.094(9) Uiso 1 4 a d . . .
H333 H 0.662(3) 0.7203(18) -0.0071(18) 0.104(11) Uiso 1 4 a d . . .
H341 H 0.494(3) 0.7248(16) -0.0939(13) 0.084(8) Uiso 1 4 a d . . .
H342 H 0.355(3) 0.7016(14) -0.0864(13) 0.078(8) Uiso 1 4 a d . . .
H343 H 0.442(2) 0.6540(15) -0.1287(13) 0.074(7) Uiso 1 4 a d . . .
H351 H 0.273(3) 0.4537(17) -0.0831(16) 0.097(10) Uiso 1 4 a d . . .
H352 H 0.373(3) 0.4206(19) -0.1250(13) 0.090(9) Uiso 1 4 a d . . .
H361 H 0.247(3) 0.4840(16) -0.1856(14) 0.077(9) Uiso 1 4 a d . . .
H362 H 0.263(3) 0.552(2) -0.1548(17) 0.115(12) Uiso 1 4 a d . . .
H363 H 0.380(4) 0.518(2) -0.192(2) 0.147(16) Uiso 1 4 a d . . .
H371 H 0.747(3) 0.3972(18) -0.1026(15) 0.103(10) Uiso 1 4 a d . . .
H372 H 0.650(5) 0.459(3) -0.126(3) 0.17(2) Uiso 1 4 a d . . .
H373 H 0.734(4) 0.477(3) -0.067(2) 0.159(17) Uiso 1 4 a d . . .
H381 H 0.530(3) 0.2662(16) 0.1216(14) 0.081(10) Uiso 1 4 a d . . .
H382 H 0.652(4) 0.248(2) 0.0840(18) 0.128(12) Uiso 1 4 a d . . .
H383 H 0.622(3) 0.318(2) 0.1270(18) 0.104(14) Uiso 1 4 a d . . .
H391 H 0.164(3) 0.3847(15) -0.0069(13) 0.077(8) Uiso 1 4 a d . . .
H392 H 0.012(2) 0.3848(11) -0.0215(10) 0.056(6) Uiso 1 4 a d . . .
H393 H 0.106(2) 0.4608(16) -0.0047(12) 0.076(8) Uiso 1 4 a d . . .
H421 H -0.243(4) 0.497(2) 0.0833(17) 0.127(12) Uiso 1 4 a d . . .
H422 H -0.186(3) 0.5497(18) 0.0291(18) 0.106(12) Uiso 1 4 a d . . .
H423 H -0.267(4) 0.588(2) 0.078(2) 0.155(16) Uiso 1 4 a d . . .
H010 H 0.004(4) 0.610(2) 0.1899(17) 0.103(13) Uiso 1 4 a d . . .
H4 H 0.458(2) 0.6215(15) 0.1039(14) 0.066(8) Uiso 1 4 a d . . .
Na1 Na 0.21217(8) 0.55275(4) 0.08997(4) 0.0603(2) Uani 1 4 a d . . .
O01 O 0.14618(14) 0.66719(9) 0.13736(8) 0.0640(4) Uani 1 4 a d . . .
O02 O 0.32223(14) 0.62432(8) 0.16419(7) 0.0588(4) Uani 1 4 a d . . .
O03 O 0.33654(11) 0.78559(7) 0.09495(6) 0.0442(3) Uani 1 4 a d . . .
O04 O 0.49478(15) 0.62045(8) 0.07294(8) 0.0570(4) Uani 1 4 a d . . .
O05 O 0.28765(13) 0.56534(8) -0.01409(7) 0.0556(4) Uani 1 4 a d . . .
O06 O 0.40699(13) 0.42137(8) 0.00932(6) 0.0542(4) Uani 1 4 a d . . .
O07 O 0.34905(16) 0.34160(8) 0.08331(8) 0.0652(4) Uani 1 4 a d . . .
O08 O 0.19724(13) 0.42573(8) 0.10414(7) 0.0570(4) Uani 1 4 a d . . .
O09 O 0.00380(13) 0.51364(8) 0.09070(7) 0.0577(4) Uani 1 4 a d . . .
O10 O -0.0009(2) 0.57726(15) 0.21112(11) 0.0925(7) Uani 1 4 a d . . .
C1 C 0.5063(7) 0.6212(6) 0.3006(5) 0.223(6) Uani 0.693(8) 4 a d P . .
H1A H 0.5768 0.6015 0.3186 0.335 Uiso 0.693(8) 4 a calc PR . .
H1B H 0.4418 0.6168 0.3291 0.335 Uiso 0.693(8) 4 a calc PR . .
H1C H 0.5189 0.6710 0.2912 0.335 Uiso 0.693(8) 4 a calc PR . .
O1 O 0.4841(7) 0.5906(6) 0.2567(3) 0.248(5) Uani 0.693(8) 4 a d P . .
H1 H 0.4421 0.6156 0.2348 0.373 Uiso 0.693(8) 4 a calc PR . .

loop_
_atom_site_aniso_label
_atom_site_aniso_U_11
_atom_site_aniso_U_22
_atom_site_aniso_U_33
_atom_site_aniso_U_23
_atom_site_aniso_U_13
_atom_site_aniso_U_12
C01 0.0512(12) 0.0457(11) 0.0450(11) 0.0003(9) 0.0104(9) -0.0049(10)
C02 0.0548(13) 0.0457(11) 0.0501(12) -0.0052(9) 0.0031(10) -0.0029(10)
C03 0.0480(12) 0.0461(11) 0.0504(12) -0.0048(9) 0.0030(9) 0.0036(9)
C04 0.0872(18) 0.0449(13) 0.0646(16) -0.0104(12) 0.0135(14) -0.0045(12)
C05 0.0808(18) 0.0538(13) 0.0694(16) -0.0134(12) -0.0066(13) -0.0225(13)
C06 0.0533(14) 0.0540(12) 0.0712(15) -0.0037(11) -0.0063(11) -0.0144(11)
C07 0.0370(10) 0.0464(10) 0.0512(12) 0.0032(10) -0.0061(8) -0.0037(8)
C08 0.0403(10) 0.0500(11) 0.0514(11) 0.0037(10) 0.0023(9) -0.0057(9)
C09 0.0406(11) 0.0456(10) 0.0460(11) 0.0028(9) 0.0040(9) 0.0030(9)
C10 0.0416(11) 0.0504(11) 0.0484(11) 0.0003(9) 0.0094(9) 0.0070(9)
C11 0.0548(12) 0.0502(11) 0.0402(10) 0.0005(9) -0.0012(9) 0.0074(10)
C12 0.0711(15) 0.0537(12) 0.0453(12) -0.0075(10) 0.0036(11) 0.0057(11)
C13 0.0582(12) 0.0506(11) 0.0561(12) -0.0121(10) 0.0033(11) 0.0054(10)
C14 0.0712(16) 0.0639(15) 0.0778(17) -0.0211(14) 0.0018(14) 0.0115(13)
C15 0.0625(15) 0.0645(15) 0.102(2) -0.0163(16) -0.0038(15) 0.0198(14)
C16 0.0781(17) 0.0560(14) 0.0907(19) -0.0060(14) -0.0182(15) 0.0202(14)
C17 0.0670(14) 0.0484(11) 0.0634(14) 0.0022(10) -0.0135(11) 0.0086(11)
C18 0.0738(15) 0.0622(14) 0.0581(14) 0.0016(12) -0.0162(12) 0.0024(14)
C19 0.094(2) 0.0751(17) 0.0569(16) -0.0025(14) -0.0256(15) 0.0058(15)
C20 0.098(2) 0.107(2) 0.0543(15) 0.0074(16) -0.0087(16) 0.012(2)
C21 0.0862(17) 0.0601(14) 0.0594(14) 0.0155(12) -0.0077(13) 0.0028(13)
C22 0.113(3) 0.0571(16) 0.098(2) 0.0248(16) 0.012(2) 0.0000(17)
C23 0.092(2) 0.0535(14) 0.104(2) 0.0052(16) 0.0059(19) -0.0159(14)
C24 0.0607(13) 0.0507(12) 0.0732(15) 0.0013(11) -0.0038(12) -0.0132(10)
C25 0.0622(14) 0.0589(14) 0.0774(16) 0.0039(12) -0.0017(13) -0.0222(12)
C26 0.089(2) 0.0738(18) 0.088(2) 0.0199(15) 0.0259(16) -0.0215(16)
C27 0.082(2) 0.094(2) 0.092(2) 0.0049(18) 0.0328(18) -0.0305(18)
C28 0.0660(15) 0.0840(18) 0.0826(17) -0.0086(15) 0.0211(13) -0.0213(14)
C29 0.0487(12) 0.0617(15) 0.0884(17) -0.0040(13) 0.0091(12) -0.0082(12)
C30 0.108(2) 0.0602(16) 0.0696(17) -0.0102(13) 0.0374(17) -0.0018(16)
C31 0.124(3) 0.085(2) 0.0541(15) -0.0061(15) 0.0236(19) -0.023(2)
C32 0.093(2) 0.0585(15) 0.090(2) 0.0066(14) 0.0144(19) -0.0211(16)
C33 0.0448(13) 0.0769(18) 0.0867(19) -0.0054(17) 0.0113(13) -0.0074(13)
C34 0.0630(15) 0.0634(13) 0.0491(13) 0.0061(11) 0.0119(11) 0.0016(12)
C35 0.105(2) 0.0684(17) 0.0533(14) -0.0153(12) -0.0182(15) 0.0088(16)
C36 0.106(3) 0.107(3) 0.0601(17) -0.0084(17) -0.0240(19) 0.015(2)
C37 0.093(2) 0.106(3) 0.115(3) -0.011(2) 0.040(2) 0.023(2)
C38 0.119(3) 0.097(3) 0.122(3) 0.020(3) -0.020(3) 0.047(3)
C39 0.0780(18) 0.0649(17) 0.0700(16) -0.0078(13) -0.0089(14) -0.0036(14)
C40 0.097(2) 0.105(3) 0.126(3) -0.021(2) 0.039(2) -0.007(2)
C41 0.143(4) 0.117(3) 0.132(3) -0.001(3) 0.030(3) 0.019(3)
C42 0.0606(17) 0.110(3) 0.114(3) -0.015(2) -0.0091(17) 0.0034(18)
Na1 0.0681(5) 0.0475(4) 0.0654(5) -0.0077(4) 0.0057(4) -0.0098(4)
O01 0.0558(9) 0.0632(10) 0.0731(10) -0.0080(8) -0.0012(8) -0.0130(8)
O02 0.0634(9) 0.0450(8) 0.0681(9) 0.0003(7) 0.0072(8) 0.0025(8)
O03 0.0397(7) 0.0485(7) 0.0444(7) -0.0029(6) -0.0017(6) -0.0008(6)
O04 0.0628(9) 0.0554(8) 0.0526(9) 0.0071(7) 0.0042(8) 0.0121(8)
O05 0.0536(8) 0.0545(8) 0.0587(8) -0.0047(7) 0.0075(7) -0.0019(7)
O06 0.0618(9) 0.0480(7) 0.0527(8) -0.0020(7) -0.0086(7) 0.0088(7)
O07 0.0819(11) 0.0474(8) 0.0663(10) 0.0042(7) -0.0063(9) 0.0066(8)
O08 0.0636(9) 0.0457(7) 0.0616(9) 0.0040(7) -0.0060(7) -0.0050(7)
O09 0.0508(8) 0.0528(8) 0.0695(9) 0.0041(7) 0.0057(8) -0.0079(7)
O10 0.0925(15) 0.1018(16) 0.0831(13) 0.0018(13) -0.0020(12) -0.0348(14)
C1 0.114(5) 0.317(14) 0.238(10) -0.185(10) -0.042(6) 0.014(7)
O1 0.192(6) 0.383(12) 0.170(5) -0.109(7) -0.082(5) 0.123(7)

loop_
_geom_bond_atom_site_label_1
_geom_bond_atom_site_label_2
_geom_bond_distance
_geom_bond_site_symmetry_2
_geom_bond_publ_flag
C01 O01 1.259(3) . ?
C01 O02 1.266(2) . ?
C01 C02 1.543(3) . ?
C01 Na1 2.790(2) . ?
C02 C30 1.541(3) . ?
C02 C03 1.542(3) . ?
C02 H02 0.94(2) . ?
C03 O03 1.442(2) . ?
C03 C04 1.542(3) . ?
C03 H03 1.00(2) . ?
C04 C05 1.532(4) . ?
C04 H041 0.93(3) . ?
C04 H042 0.97(3) . ?
C05 C06 1.527(4) . ?
C05 H051 0.95(3) . ?
C05 H052 1.08(3) . ?
C06 C32 1.524(4) . ?
C06 C07 1.547(3) . ?
C06 H06 0.94(3) . ?
C07 O03 1.450(2) . ?
C07 C08 1.537(3) . ?
C07 H07 0.966(19) . ?
C08 C33 1.536(3) . ?
C08 C09 1.547(3) . ?
C08 H08 0.95(2) . ?
C09 O04 1.450(3) . ?
C09 C10 1.537(3) . ?
C09 H09 0.96(2) . ?
C10 C11 1.527(3) . ?
C10 C34 1.545(3) . ?
C10 H10 0.95(2) . ?
C11 O05 1.220(2) . ?
C11 C12 1.537(3) . ?
C12 C35 1.536(4) . ?
C12 C13 1.554(3) . ?
C12 H12 1.01(3) . ?
C13 O06 1.445(3) . ?
C13 C14 1.540(3) . ?
C13 H13 1.06(2) . ?
C14 C37 1.530(5) . ?
C14 C15 1.534(4) . ?
C14 H14 0.93(2) . ?
C15 C16 1.525(4) . ?
C15 H151 1.01(3) . ?
C15 H152 0.96(3) . ?
C16 C38 1.531(5) . ?
C16 C17 1.550(3) . ?
C16 H16 0.97(3) . ?
C17 O07 1.431(3) . ?
C17 O06 1.460(3) . ?
C17 C18 1.496(3) . ?
C18 C19 1.326(4) . ?
C18 H18 0.93(3) . ?
C19 C20 1.499(5) . ?
C19 H19 0.91(3) . ?
C20 C21 1.512(4) . ?
C20 H201 0.89(3) . ?
C20 H202 1.12(3) . ?
C21 O07 1.427(3) . ?
C21 O08 1.441(3) . ?
C21 C22 1.542(4) . ?
C22 C23 1.511(5) . ?
C22 H221 0.96(3) . ?
C22 H222 0.88(4) . ?
C23 C24 1.551(3) . ?
C23 H231 0.98(3) . ?
C23 H232 1.09(3) . ?
C24 O08 1.467(3) . ?
C24 C39 1.530(4) . ?
C24 C25 1.545(4) . ?
C25 O09 1.448(3) . ?
C25 C26 1.532(4) . ?
C25 H25 0.98(3) . ?
C26 C27 1.513(5) . ?
C26 H261 1.07(3) . ?
C26 H262 0.96(4) . ?
C27 C28 1.532(4) . ?
C27 H271 0.93(4) . ?
C27 H272 0.95(3) . ?
C28 O10 1.442(4) . ?
C28 C40 1.540(4) . ?
C28 C29 1.551(4) . ?
C29 O09 1.465(3) . ?
C29 C42 1.542(4) . ?
C29 H29 1.04(2) . ?
C30 C31 1.520(4) . ?
C30 H301 0.91(3) . ?
C30 H302 1.12(4) . ?
C31 H311 0.98(4) . ?
C31 H312 1.09(3) . ?
C31 H313 0.99(5) . ?
C32 H321 1.01(4) . ?
C32 H322 1.05(4) . ?
C32 H323 0.92(4) . ?
C33 H331 0.92(4) . ?
C33 H332 1.04(3) . ?
C33 H333 0.94(4) . ?
C34 H341 1.02(3) . ?
C34 H342 0.99(3) . ?
C34 H343 1.01(3) . ?
C35 C36 1.524(4) . ?
C35 H351 1.02(3) . ?
C35 H352 0.94(3) . ?
C36 H361 0.85(3) . ?
C36 H362 0.95(4) . ?
C36 H363 1.07(5) . ?
C37 H371 1.01(4) . ?
C37 H372 0.98(6) . ?
C37 H373 1.10(5) . ?
C38 H381 0.97(3) . ?
C38 H382 1.03(4) . ?
C38 H383 0.88(4) . ?
C39 H391 0.95(3) . ?
C39 H392 1.20(2) . ?
C39 H393 1.01(3) . ?
C40 C41 1.472(5) . ?
C40 H40A 0.9700 . ?
C40 H40B 0.9700 . ?
C41 H41A 0.9600 . ?
C41 H41B 0.9600 . ?
C41 H41C 0.9600 . ?
C42 H421 1.09(4) . ?
C42 H422 0.95(4) . ?
C42 H423 1.03(5) . ?
Na1 O08 2.3923(16) . ?
Na1 O05 2.4371(17) . ?
Na1 O02 2.4384(18) . ?
Na1 O09 2.4637(17) . ?
Na1 O01 2.4837(18) . ?
O04 H4 0.79(3) . ?
O10 H010 0.77(4) . ?
C1 O1 1.143(8) . ?
C1 H1A 0.9600 . ?
C1 H1B 0.9600 . ?
C1 H1C 0.9600 . ?
O1 H1 0.8200 . ?
